data_9012399
loop_
_publ_author_name
'Giester, G.'
'Rieck, B.'
'Brandstatter, F.'

_publ_section_title
;Niedermayrite, Cu4Cd(SO4)2(OH)6*4H2O, a new mineral from the Lavrion Mining
 District, Greece Locality: Lavrion mining district, Attica peninsula, Greece
;
_journal_name_full 'Mineralogy and Petrology'
_journal_page_first 19
_journal_page_last 34
_journal_paper_doi 10.1007/BF01162766
_journal_volume 63
_journal_year 1998
_chemical_compound_source 'Lavrion mining district, Attica peninsula, Greece'
_chemical_formula_sum 'Cd Cu4 H14 O18 S2'
_chemical_name_mineral Niedermayrite
_space_group_IT_number 11
_symmetry_space_group_name_Hall '-P 2yb'
_symmetry_space_group_name_H-M 'P 1 21/m 1'
_cell_angle_alpha 90
_cell_angle_beta 92.04
_cell_angle_gamma 90
_cell_formula_units_Z 2
_cell_length_a 5.543
_cell_length_b 21.995
_cell_length_c 6.079
_cell_volume 740.672
_database_code_amcsd 0014641
_exptl_crystal_density_diffrn 3.286
_cod_original_formula_sum 'Cu4 Cd S2 O18 H14'
_cod_database_code 9012399

loop_
_space_group_symop_operation_xyz
x,y,z
x,1/2-y,z
-x,1/2+y,-z
-x,-y,-z

loop_
_atom_site_aniso_label
_atom_site_aniso_U_11
_atom_site_aniso_U_22
_atom_site_aniso_U_33
_atom_site_aniso_U_12
_atom_site_aniso_U_13
_atom_site_aniso_U_23
Cu1 0.01410 0.02230 0.01260 0.00090 0.00030 0.00127
Cu2 0.01300 0.02330 0.01440 -0.00110 0.00160 0.00010
Cu3 0.01300 0.02230 0.01450 0.00110 -0.00030 -0.00050
Cd 0.02330 0.02260 0.02520 0.00000 0.00193 0.00000
S 0.01790 0.01670 0.02090 -0.00130 0.00130 -0.00110
O1 0.02900 0.02200 0.03130 -0.00040 0.01040 -0.00270
O2 0.02260 0.02340 0.03560 -0.00200 -0.00420 0.00430
O3 0.02250 0.01770 0.02040 0.00130 -0.00060 0.00010
O4 0.03340 0.02580 0.03120 -0.01330 0.00480 -0.00780
O-h1 0.01820 0.02070 0.01610 -0.00050 0.00050 0.00200
O-h2 0.01710 0.01520 0.01910 -0.00060 0.00150 0.00110
O-h3 0.01700 0.02080 0.01860 0.00120 0.00030 -0.00200
Ow1 0.03400 0.01500 0.04400 0.00000 0.00800 0.00000
Ow2 0.04500 0.02800 0.02700 0.00000 0.00500 0.00000
Ow3 0.02900 0.03690 0.02710 -0.00370 -0.00010 -0.00630

loop_
_atom_site_label
_atom_site_fract_x
_atom_site_fract_y
_atom_site_fract_z
_atom_site_U_iso_or_equiv
_atom_site_type_symbol
_atom_site_attached_hydrogens
Cu1 -0.00630 -0.00111 0.24915 0.01631 Cu 0
Cu2 0.50000 0.00000 0.50000 0.01690 Cu 0
Cu3 0.50000 0.00000 0.00000 0.01660 Cu 0
Cd 0.62100 0.25000 0.47772 0.02368 Cd 0
S 0.31529 0.13649 0.18170 0.01850 S 0
O1 0.50910 0.14834 0.03080 0.02720 O 0
O2 0.07960 0.15132 0.07580 0.02730 O 0
O3 0.31760 0.07153 0.24520 0.02020 O 0
O4 0.34950 0.17410 0.38310 0.03000 O 0
O-h1 0.17280 -0.03980 0.49600 0.01830 O 0
O-h2 -0.17470 0.03809 -0.00240 0.01710 O 0
O-h3 0.62090 -0.04455 0.25680 0.01880 O 0
Ow1 0.82960 0.25000 0.18270 0.03070 O 0
Ow2 0.43910 0.25000 0.79000 0.03360 O 0
Ow3 0.90920 0.32653 0.61480 0.03100 O 0
H1 0.17900 -0.07000 0.48300 0.04500 H 0
H2 -0.18000 0.07200 0.00300 0.04500 H 0
H3 0.56600 -0.07500 0.24600 0.04500 H 0
H4 0.88900 0.27700 0.16600 0.04500 H 0
H5 0.46700 0.27500 0.87400 0.04500 H 0
H6 0.03900 0.32700 0.54000 0.04500 H 0
H7 0.95300 0.33200 0.75000 0.04500 H 0

loop_
_cod_changelog_entry_id
_cod_changelog_entry_author
_cod_changelog_entry_date
_cod_changelog_entry_text
1
;cod-tools version 3.8.0
Id: cif_guess_AMCSD_atom_types 9581 2023-05-17 12:35:41Z saulius
;
2023-05-18T08:44:35+03:00
;Derived atom types and hydrogen counts
from atom names that follow the AMCSD naming convention
(Wat == water, O-H == hydroxyl).
;
2
;cod-tools version 3.10.1
Id: cif_fix_AMCSD_aniso_labels 10200 2024-08-01 14:09:44Z saulius
;
2024-08-02T12:21:47+03:00
;Changed the following '_atom_site_aniso_label' values:
'Oh1' -> 'O-h1'
'Oh2' -> 'O-h2'
'Oh3' -> 'O-h3'
;

loop_
_cod_related_entry_id
_cod_related_entry_database
_cod_related_entry_code
1 AMCSD 0014641
